data_7151300
loop_
_publ_author_name
'Booker, James E. M.'
'Boto, Alicia'
'Churchill, Gwydion H.'
'Green, Clive P.'
'Ling, Matthew'
'Meek, Graham'
'Prabhakaran, Jaya'
'Sinclair, David'
'Blake, Alexander J.'
'Pattenden, Gerald'

_publ_section_title
;
 Approaches to the quaternary stereocentre and to the heterocyclic core
 in diazonamide A using the Heck reaction and related coupling
 reactions
;
_journal_issue 22
_journal_name_full 'Organic &amp;  Biomolecular Chemistry'
_journal_page_first 4193
_journal_paper_doi 10.1039/b609604b
_journal_volume 4
_journal_year 2006
_chemical_absolute_configuration ad
_chemical_formula_moiety 'C34 H40 I N O5'
_chemical_formula_sum 'C34 H40 I N O5'
_chemical_formula_weight 669.57
_chemical_name_systematic
;
?
;
_space_group_IT_number 4
_symmetry_cell_setting monoclinic
_symmetry_space_group_name_Hall 'P 2yb'
_symmetry_space_group_name_H-M 'P 1 21 1'
_atom_sites_solution_hydrogens 'Me-(sp2) from delta-F; others placed geometrically'
_atom_sites_solution_primary direct
_audit_creation_method SHELXL97
_cell_angle_alpha 90.00
_cell_angle_beta 97.039(2)
_cell_angle_gamma 90.00
_cell_formula_units_Z 2
_cell_length_a 11.7081(8)
_cell_length_b 10.0539(7)
_cell_length_c 13.8008(10)
_cell_measurement_reflns_used 4513
_cell_measurement_temperature 150(2)
_cell_measurement_theta_max 27.95
_cell_measurement_theta_min 2.45
_cell_volume 1612.3(2)
_computing_cell_refinement 'Bruker SAINT version 6.02a (Bruker, 2000)'
_computing_data_collection 'Bruker SMART version 5.624 (Bruker, 2001)'
_computing_data_reduction 'Bruker SAINT; Bruker SHELXTL'
_computing_molecular_graphics 'Bruker SHELXTL'
_computing_publication_material 'SHELXL-97; PLATON (Spek, 2001)'
_computing_structure_refinement 'SHELXL-97 (Sheldrick, 1997)'
_computing_structure_solution 'SHELXS-97 (Sheldrick, 1990)'
_diffrn_ambient_temperature 150(2)
_diffrn_measured_fraction_theta_full 0.974
_diffrn_measured_fraction_theta_max 0.892
_diffrn_measurement_device_type 'Bruker SMART1000 CCD area detector'
_diffrn_measurement_method omega
_diffrn_radiation_monochromator graphite
_diffrn_radiation_source 'sealed tube'
_diffrn_radiation_type MoK\a
_diffrn_radiation_wavelength 0.71073
_diffrn_reflns_av_R_equivalents 0.016
_diffrn_reflns_av_sigmaI/netI 0.028
_diffrn_reflns_limit_h_max 15
_diffrn_reflns_limit_h_min -10
_diffrn_reflns_limit_k_max 13
_diffrn_reflns_limit_k_min -13
_diffrn_reflns_limit_l_max 15
_diffrn_reflns_limit_l_min -17
_diffrn_reflns_number 8763
_diffrn_reflns_theta_full 27.50
_diffrn_reflns_theta_max 28.74
_diffrn_reflns_theta_min 2.15
_diffrn_standards_decay_% 0
_diffrn_standards_number 0
_exptl_absorpt_coefficient_mu 1.033
_exptl_absorpt_correction_T_max 0.488
_exptl_absorpt_correction_T_min 0.455
_exptl_absorpt_correction_type multi-scan
_exptl_absorpt_process_details 'SHELXTL version 5.10 (Bruker, 1997)'
_exptl_crystal_colour colourless
_exptl_crystal_density_diffrn 1.379
_exptl_crystal_density_method 'not measured'
_exptl_crystal_description column
_exptl_crystal_F_000 688
_exptl_crystal_size_max 0.37
_exptl_crystal_size_mid 0.21
_exptl_crystal_size_min 0.19
_refine_diff_density_max 0.58
_refine_diff_density_min -0.79
_refine_diff_density_rms 0.05
_refine_ls_abs_structure_details 'Flack H D (1983), Acta Cryst. A39, 876-881'
_refine_ls_abs_structure_Flack -0.043(10)
_refine_ls_extinction_method none
_refine_ls_goodness_of_fit_ref 0.954
_refine_ls_hydrogen_treatment 'rigid rotating group; riding model'
_refine_ls_matrix_type full
_refine_ls_number_parameters 371
_refine_ls_number_reflns 8763
_refine_ls_number_restraints 1
_refine_ls_restrained_S_all 0.954
_refine_ls_R_factor_all 0.0338
_refine_ls_R_factor_gt 0.0286
_refine_ls_shift/su_max 0.001
_refine_ls_shift/su_mean 0.000
_refine_ls_structure_factor_coef Fsqd
_refine_ls_weighting_details 'calc w=1/[\s^2^(Fo^2^)+(0.040P)^2^] where P=(Fo^2^+2Fc^2^)/3'
_refine_ls_weighting_scheme calc
_refine_ls_wR_factor_gt 0.0649
_refine_ls_wR_factor_ref 0.0675
_reflns_number_gt 6129
_reflns_number_total 6893
_reflns_threshold_expression I>2sigma(I)
_cod_data_source_file b609604b.txt
_cod_data_source_block JODBUT
_cod_depositor_comments
;
The following automatic conversions were performed:
'_symmetry_cell_setting' value 'Monoclinic' changed to 'monoclinic'
according to '/home/saulius/struct/CIF-dictionaries/cif_core.dic'
dictionary named 'cif_core.dic' version 2.4.1 from 2010-06-29.

Automatic conversion script
Id: cif_fix_enum 1527 2010-12-29 10:47:43Z saulius 
;
_cod_original_sg_symbol_H-M 'P 21'
_cod_database_code 7151300

loop_
_symmetry_equiv_pos_as_xyz
'x, y, z'
'-x, y+1/2, -z'

loop_
_atom_site_label
_atom_site_type_symbol
_atom_site_fract_x
_atom_site_fract_y
_atom_site_fract_z
_atom_site_U_iso_or_equiv
_atom_site_adp_type
_atom_site_occupancy
_atom_site_symmetry_multiplicity
_atom_site_calc_flag
_atom_site_refinement_flags
_atom_site_disorder_assembly
_atom_site_disorder_group
O1 O 0.10803(15) -0.00443(16) 0.70192(13) 0.0374(4) Uani 1 1 d . . .
C2 C 0.1827(2) 0.0118(2) 0.62869(18) 0.0338(5) Uani 1 1 d . . .
N3 N 0.20990(17) 0.15643(19) 0.63591(14) 0.0304(4) Uani 1 1 d . . .
C4 C 0.13868(19) 0.2233(2) 0.70237(17) 0.0287(5) Uani 1 1 d . . .
H4A H 0.1039 0.3066 0.6721 0.034 Uiso 1 1 calc R . .
C5 C 0.0469(2) 0.1178(2) 0.70910(19) 0.0358(6) Uani 1 1 d . . .
H5A H 0.0146 0.1237 0.7720 0.043 Uiso 1 1 calc R . .
H5B H -0.0164 0.1267 0.6549 0.043 Uiso 1 1 calc R . .
C6 C 0.2872(2) -0.0740(2) 0.6570(2) 0.0421(6) Uani 1 1 d . . .
H6A H 0.3248 -0.0466 0.7212 0.063 Uiso 1 1 calc R . .
H6B H 0.3411 -0.0639 0.6085 0.063 Uiso 1 1 calc R . .
H6C H 0.2636 -0.1673 0.6596 0.063 Uiso 1 1 calc R . .
C7 C 0.1194(3) -0.0248(3) 0.5293(2) 0.0502(7) Uani 1 1 d . . .
H7A H 0.0526 0.0335 0.5144 0.075 Uiso 1 1 calc R . .
H7B H 0.0937 -0.1175 0.5304 0.075 Uiso 1 1 calc R . .
H7C H 0.1713 -0.0141 0.4793 0.075 Uiso 1 1 calc R . .
O8 O 0.31777(18) 0.15881(19) 0.51061(14) 0.0460(5) Uani 1 1 d . . .
C8 C 0.2642(2) 0.2175(2) 0.56693(19) 0.0344(5) Uani 1 1 d . . .
O9 O 0.25060(14) 0.35085(17) 0.56967(11) 0.0349(4) Uani 1 1 d . . .
C10 C 0.2940(2) 0.4362(3) 0.49470(18) 0.0355(6) Uani 1 1 d . . .
C11 C 0.4239(2) 0.4286(3) 0.5035(2) 0.0436(6) Uani 1 1 d . . .
H11A H 0.4472 0.3394 0.4851 0.065 Uiso 1 1 calc R . .
H11B H 0.4562 0.4470 0.5711 0.065 Uiso 1 1 calc R . .
H11C H 0.4526 0.4946 0.4601 0.065 Uiso 1 1 calc R . .
C12 C 0.2553(3) 0.5732(3) 0.5228(2) 0.0434(6) Uani 1 1 d . . .
H12A H 0.2936 0.5965 0.5878 0.065 Uiso 1 1 calc R . .
H12B H 0.1717 0.5732 0.5238 0.065 Uiso 1 1 calc R . .
H12C H 0.2755 0.6387 0.4751 0.065 Uiso 1 1 calc R . .
C13 C 0.2356(3) 0.3992(3) 0.39455(19) 0.0463(7) Uani 1 1 d . . .
H13A H 0.2611 0.3105 0.3770 0.069 Uiso 1 1 calc R . .
H13B H 0.2559 0.4642 0.3466 0.069 Uiso 1 1 calc R . .
H13C H 0.1520 0.3987 0.3952 0.069 Uiso 1 1 calc R . .
C1' C 0.20466(19) 0.2522(2) 0.80289(17) 0.0283(5) Uani 1 1 d . . .
H1'A H 0.2290 0.1664 0.8359 0.034 Uiso 1 1 calc R . .
O1' O 0.30410(11) 0.32727(19) 0.78731(9) 0.0290(3) Uani 1 1 d . . .
C1B C 0.38797(17) 0.3343(3) 0.87041(14) 0.0339(5) Uani 1 1 d . . .
H1BA H 0.4292 0.2484 0.8797 0.041 Uiso 1 1 calc R . .
H1BB H 0.3502 0.3523 0.9294 0.041 Uiso 1 1 calc R . .
C2B C 0.4721(2) 0.4442(3) 0.85589(18) 0.0340(5) Uani 1 1 d . . .
C3B C 0.5729(2) 0.4615(3) 0.91894(19) 0.0423(7) Uani 1 1 d . . .
I I 0.614961(16) 0.33033(3) 1.036594(12) 0.06412(8) Uani 1 1 d . . .
C4B C 0.6486(3) 0.5635(4) 0.9055(3) 0.0617(10) Uani 1 1 d . . .
H4BA H 0.7165 0.5744 0.9500 0.074 Uiso 1 1 calc R . .
C5B C 0.6258(3) 0.6493(4) 0.8279(3) 0.0647(10) Uani 1 1 d . . .
H5BA H 0.6781 0.7192 0.8186 0.078 Uiso 1 1 calc R . .
C6B C 0.5272(3) 0.6337(3) 0.7636(3) 0.0546(8) Uani 1 1 d . . .
H6BA H 0.5115 0.6922 0.7096 0.065 Uiso 1 1 calc R . .
C7B C 0.4510(2) 0.5326(3) 0.7780(2) 0.0399(6) Uani 1 1 d . . .
H7BA H 0.3827 0.5231 0.7337 0.048 Uiso 1 1 calc R . .
C2' C 0.12985(17) 0.3302(3) 0.86618(14) 0.0296(4) Uani 1 1 d . . .
C3' C 0.1008(2) 0.2805(3) 0.94915(18) 0.0369(6) Uani 1 1 d . . .
H3' H 0.1320 0.1963 0.9691 0.044 Uiso 1 1 calc R . .
C4' C 0.0236(2) 0.3452(4) 1.01370(18) 0.0542(7) Uani 1 1 d . . .
H4'A H 0.0038 0.4349 0.9896 0.081 Uiso 1 1 calc R . .
H4'B H 0.0631 0.3505 1.0804 0.081 Uiso 1 1 calc R . .
H4'C H -0.0469 0.2924 1.0135 0.081 Uiso 1 1 calc R . .
C1A C 0.0860(2) 0.4604(2) 0.82593(15) 0.0269(5) Uani 1 1 d . . .
C2A C -0.0256(2) 0.4729(2) 0.77684(17) 0.0288(5) Uani 1 1 d . . .
C3A C -0.0638(2) 0.5926(2) 0.73523(18) 0.0344(5) Uani 1 1 d . . .
H3AA H -0.1388 0.5994 0.7005 0.041 Uiso 1 1 calc R . .
C4A C 0.0077(2) 0.7021(2) 0.74454(18) 0.0360(6) Uani 1 1 d . . .
H4AA H -0.0184 0.7844 0.7162 0.043 Uiso 1 1 calc R . .
C5A C 0.1170(2) 0.6931(2) 0.79470(18) 0.0348(5) Uani 1 1 d . . .
H5AA H 0.1656 0.7691 0.8016 0.042 Uiso 1 1 calc R . .
C6A C 0.1549(2) 0.5731(2) 0.83457(17) 0.0308(5) Uani 1 1 d . . .
H6AA H 0.2302 0.5673 0.8689 0.037 Uiso 1 1 calc R . .
O7A O -0.09042(13) 0.35822(16) 0.77342(13) 0.0391(4) Uani 1 1 d . . .
C8A C -0.2075(2) 0.3668(2) 0.73383(19) 0.0372(6) Uani 1 1 d . . .
H8AA H -0.2133 0.3750 0.6619 0.045 Uiso 1 1 calc R . .
H8AB H -0.2427 0.4468 0.7596 0.045 Uiso 1 1 calc R . .
C9A C -0.2705(2) 0.2450(2) 0.76026(18) 0.0323(5) Uani 1 1 d . . .
C10A C -0.3813(2) 0.2254(3) 0.7126(2) 0.0437(6) Uani 1 1 d . . .
H10A H -0.4119 0.2853 0.6628 0.052 Uiso 1 1 calc R . .
C11A C -0.4468(3) 0.1193(3) 0.7376(3) 0.0550(8) Uani 1 1 d . . .
H11D H -0.5226 0.1074 0.7054 0.066 Uiso 1 1 calc R . .
C12A C -0.4032(3) 0.0306(3) 0.8085(3) 0.0553(10) Uani 1 1 d . . .
H12D H -0.4483 -0.0426 0.8251 0.066 Uiso 1 1 calc R . .
C13A C -0.2933(3) 0.0491(3) 0.8554(2) 0.0496(7) Uani 1 1 d . . .
H13D H -0.2626 -0.0121 0.9043 0.060 Uiso 1 1 calc R . .
C14A C -0.2271(2) 0.1564(3) 0.83171(19) 0.0374(6) Uani 1 1 d . . .
H14A H -0.1519 0.1688 0.8649 0.045 Uiso 1 1 calc R . .

loop_
_atom_site_aniso_label
_atom_site_aniso_U_11
_atom_site_aniso_U_22
_atom_site_aniso_U_33
_atom_site_aniso_U_23
_atom_site_aniso_U_13
_atom_site_aniso_U_12
O1 0.0362(10) 0.0244(9) 0.0538(11) -0.0044(8) 0.0142(8) -0.0059(7)
C2 0.0347(13) 0.0249(12) 0.0427(14) -0.0057(10) 0.0090(11) -0.0066(10)
N3 0.0348(11) 0.0198(9) 0.0384(11) -0.0040(8) 0.0113(9) -0.0013(8)
C4 0.0274(11) 0.0232(12) 0.0356(12) -0.0004(9) 0.0043(9) 0.0010(9)
C5 0.0304(12) 0.0306(14) 0.0469(15) -0.0091(11) 0.0073(11) -0.0026(10)
C6 0.0429(15) 0.0256(13) 0.0604(17) 0.0018(12) 0.0165(13) -0.0004(11)
C7 0.0548(19) 0.0458(17) 0.0501(17) -0.0142(13) 0.0061(14) -0.0079(14)
O8 0.0599(13) 0.0356(10) 0.0469(11) -0.0023(9) 0.0248(10) 0.0000(10)
C8 0.0364(13) 0.0303(13) 0.0370(13) 0.0006(11) 0.0068(11) -0.0004(11)
O9 0.0451(9) 0.0260(9) 0.0348(8) 0.0035(8) 0.0100(6) 0.0007(8)
C10 0.0392(14) 0.0343(14) 0.0322(13) 0.0065(11) 0.0017(10) -0.0051(12)
C11 0.0400(15) 0.0457(16) 0.0447(15) 0.0056(13) 0.0043(12) -0.0057(13)
C12 0.0507(17) 0.0340(15) 0.0437(15) 0.0075(12) -0.0015(13) -0.0025(13)
C13 0.0527(17) 0.0485(16) 0.0365(14) 0.0023(11) 0.0004(12) -0.0109(14)
C1' 0.0269(11) 0.0241(12) 0.0339(12) 0.0035(9) 0.0035(9) -0.0017(9)
O1' 0.0238(6) 0.0326(8) 0.0301(6) 0.0022(9) 0.0007(5) -0.0005(9)
C1B 0.0277(10) 0.0418(13) 0.0312(9) 0.0031(14) -0.0009(8) 0.0069(13)
C2B 0.0261(11) 0.0382(14) 0.0376(13) -0.0126(11) 0.0039(10) 0.0015(11)
C3B 0.0326(13) 0.0540(17) 0.0392(14) -0.0191(12) -0.0005(11) 0.0035(13)
I 0.05013(11) 0.10084(18) 0.03743(9) -0.01168(12) -0.01052(7) 0.02912(13)
C4B 0.0313(15) 0.073(2) 0.078(2) -0.036(2) -0.0024(15) -0.0083(15)
C5B 0.046(2) 0.055(2) 0.096(3) -0.025(2) 0.0176(19) -0.0226(17)
C6B 0.0531(19) 0.0486(19) 0.064(2) -0.0037(15) 0.0144(16) -0.0099(15)
C7B 0.0333(13) 0.0436(16) 0.0424(15) -0.0044(12) 0.0033(11) -0.0042(12)
C2' 0.0276(9) 0.0309(11) 0.0306(9) 0.0049(13) 0.0041(7) 0.0068(13)
C3' 0.0325(12) 0.0415(15) 0.0358(13) 0.0095(10) 0.0006(10) -0.0002(10)
C4' 0.0487(14) 0.083(2) 0.0331(11) 0.0078(17) 0.0112(10) -0.0024(19)
C1A 0.0298(12) 0.0275(12) 0.0243(10) -0.0003(9) 0.0066(9) 0.0019(10)
C2A 0.0308(12) 0.0232(12) 0.0328(12) -0.0018(9) 0.0052(10) -0.0043(9)
C3A 0.0341(13) 0.0271(13) 0.0399(13) 0.0003(10) -0.0038(10) 0.0020(10)
C4A 0.0433(14) 0.0263(13) 0.0372(13) 0.0033(10) 0.0004(11) 0.0011(11)
C5A 0.0375(14) 0.0276(13) 0.0391(13) -0.0025(10) 0.0039(11) -0.0040(11)
C6A 0.0272(12) 0.0341(13) 0.0307(12) -0.0044(10) 0.0016(9) -0.0022(10)
O7A 0.0253(8) 0.0282(10) 0.0619(10) 0.0049(8) -0.0019(7) -0.0015(7)
C8A 0.0290(11) 0.0344(15) 0.0461(14) 0.0043(10) -0.0043(10) -0.0014(10)
C9A 0.0268(12) 0.0325(13) 0.0385(13) -0.0083(10) 0.0081(10) -0.0001(10)
C10A 0.0282(13) 0.0421(16) 0.0601(17) -0.0080(13) 0.0027(12) 0.0027(12)
C11A 0.0306(14) 0.0454(19) 0.090(2) -0.0203(17) 0.0106(15) -0.0076(13)
C12A 0.048(2) 0.0422(18) 0.082(3) -0.0117(17) 0.0344(19) -0.0135(15)
C13A 0.063(2) 0.0407(17) 0.0489(17) 0.0015(13) 0.0241(15) -0.0045(15)
C14A 0.0369(14) 0.0371(14) 0.0393(14) -0.0024(11) 0.0095(11) -0.0064(12)

loop_
_atom_type_symbol
_atom_type_description
_atom_type_scat_dispersion_real
_atom_type_scat_dispersion_imag
_atom_type_scat_source
C C 0.0033 0.0016 'International Tables Vol C Tables 4.2.6.8 and 6.1.1.4'
H H 0.0000 0.0000 'International Tables Vol C Tables 4.2.6.8 and 6.1.1.4'
N N 0.0061 0.0033 'International Tables Vol C Tables 4.2.6.8 and 6.1.1.4'
O O 0.0106 0.0060 'International Tables Vol C Tables 4.2.6.8 and 6.1.1.4'
I I -0.4742 1.8119 'International Tables Vol C Tables 4.2.6.8 and 6.1.1.4'

loop_
_geom_angle_atom_site_label_1
_geom_angle_atom_site_label_2
_geom_angle_atom_site_label_3
_geom_angle
_geom_angle_site_symmetry_1
_geom_angle_site_symmetry_3
_geom_angle_publ_flag
C2 O1 C5 107.87(18) . . ?
O1 C2 N3 102.04(18) . . ?
O1 C2 C6 107.5(2) . . ?
N3 C2 C6 112.4(2) . . ?
O1 C2 C7 109.8(2) . . ?
N3 C2 C7 111.9(2) . . ?
C6 C2 C7 112.6(2) . . ?
C8 N3 C4 125.45(19) . . ?
C8 N3 C2 120.7(2) . . ?
C4 N3 C2 110.75(18) . . ?
N3 C4 C5 100.25(18) . . ?
N3 C4 C1' 112.89(19) . . ?
C5 C4 C1' 111.03(19) . . ?
O1 C5 C4 103.34(18) . . ?
O8 C8 O9 125.1(2) . . ?
O8 C8 N3 123.7(2) . . ?
O9 C8 N3 111.3(2) . . ?
C8 O9 C10 120.23(19) . . ?
O9 C10 C13 109.9(2) . . ?
O9 C10 C11 110.0(2) . . ?
C13 C10 C11 113.5(2) . . ?
O9 C10 C12 102.1(2) . . ?
C13 C10 C12 110.0(2) . . ?
C11 C10 C12 110.8(2) . . ?
O1' C1' C2' 110.50(19) . . ?
O1' C1' C4 107.13(17) . . ?
C2' C1' C4 110.77(18) . . ?
C1B O1' C1' 113.70(17) . . ?
O1' C1B C2B 109.1(2) . . ?
C3B C2B C7B 117.3(2) . . ?
C3B C2B C1B 121.8(2) . . ?
C7B C2B C1B 120.9(2) . . ?
C4B C3B C2B 121.2(3) . . ?
C4B C3B I 118.4(2) . . ?
C2B C3B I 120.3(2) . . ?
C5B C4B C3B 120.2(3) . . ?
C4B C5B C6B 119.8(3) . . ?
C5B C6B C7B 119.8(3) . . ?
C6B C7B C2B 121.6(3) . . ?
C3' C2' C1A 122.5(2) . . ?
C3' C2' C1' 121.6(2) . . ?
C1A C2' C1' 115.73(18) . . ?
C2' C3' C4' 125.9(3) . . ?
C6A C1A C2A 117.8(2) . . ?
C6A C1A C2' 121.1(2) . . ?
C2A C1A C2' 121.1(2) . . ?
O7A C2A C3A 124.4(2) . . ?
O7A C2A C1A 114.7(2) . . ?
C3A C2A C1A 120.8(2) . . ?
C4A C3A C2A 119.6(2) . . ?
C3A C4A C5A 120.6(2) . . ?
C6A C5A C4A 119.4(2) . . ?
C5A C6A C1A 121.7(2) . . ?
C2A O7A C8A 117.77(18) . . ?
O7A C8A C9A 109.8(2) . . ?
C14A C9A C10A 119.1(2) . . ?
C14A C9A C8A 123.6(2) . . ?
C10A C9A C8A 117.3(2) . . ?
C11A C10A C9A 120.3(3) . . ?
C12A C11A C10A 120.6(3) . . ?
C11A C12A C13A 119.3(3) . . ?
C12A C13A C14A 120.5(3) . . ?
C9A C14A C13A 120.2(3) . . ?

loop_
_geom_bond_atom_site_label_1
_geom_bond_atom_site_label_2
_geom_bond_distance
_geom_bond_site_symmetry_2
_geom_bond_publ_flag
O1 C2 1.425(3) . ?
O1 C5 1.432(3) . ?
C2 N3 1.490(3) . ?
C2 C6 1.509(4) . ?
C2 C7 1.522(3) . ?
N3 C8 1.355(3) . ?
N3 C4 1.475(3) . ?
C4 C5 1.521(3) . ?
C4 C1' 1.531(3) . ?
O8 C8 1.210(3) . ?
C8 O9 1.351(3) . ?
O9 C10 1.481(3) . ?
C10 C13 1.512(4) . ?
C10 C11 1.513(4) . ?
C10 C12 1.516(4) . ?
C1' O1' 1.426(3) . ?
C1' C2' 1.528(3) . ?
O1' C1B 1.417(2) . ?
C1B C2B 1.509(4) . ?
C2B C3B 1.390(3) . ?
C2B C7B 1.394(4) . ?
C3B C4B 1.382(4) . ?
C3B I 2.103(3) . ?
C4B C5B 1.376(5) . ?
C5B C6B 1.376(5) . ?
C6B C7B 1.382(4) . ?
C2' C3' 1.331(3) . ?
C2' C1A 1.489(4) . ?
C3' C4' 1.494(4) . ?
C1A C6A 1.387(3) . ?
C1A C2A 1.402(3) . ?
C2A O7A 1.378(3) . ?
C2A C3A 1.384(3) . ?
C3A C4A 1.379(4) . ?
C4A C5A 1.381(4) . ?
C5A C6A 1.377(4) . ?
O7A C8A 1.414(3) . ?
C8A C9A 1.497(3) . ?
C9A C14A 1.378(4) . ?
C9A C10A 1.395(3) . ?
C10A C11A 1.382(4) . ?
C11A C12A 1.375(5) . ?
C12A C13A 1.381(5) . ?
C13A C14A 1.391(4) . ?

loop_
_geom_torsion_atom_site_label_1
_geom_torsion_atom_site_label_2
_geom_torsion_atom_site_label_3
_geom_torsion_atom_site_label_4
_geom_torsion
_geom_torsion_site_symmetry_1
_geom_torsion_site_symmetry_2
_geom_torsion_site_symmetry_3
_geom_torsion_site_symmetry_4
_geom_torsion_publ_flag
C5 O1 C2 N3 30.5(2) . . . . ?
C5 O1 C2 C6 148.9(2) . . . . ?
C5 O1 C2 C7 -88.3(2) . . . . ?
O1 C2 N3 C8 -169.0(2) . . . . ?
C6 C2 N3 C8 76.2(3) . . . . ?
C7 C2 N3 C8 -51.7(3) . . . . ?
O1 C2 N3 C4 -7.9(3) . . . . ?
C6 C2 N3 C4 -122.7(2) . . . . ?
C7 C2 N3 C4 109.4(2) . . . . ?
C8 N3 C4 C5 144.4(2) . . . . ?
C2 N3 C4 C5 -15.6(2) . . . . ?
C8 N3 C4 C1' -97.4(3) . . . . ?
C2 N3 C4 C1' 102.6(2) . . . . ?
C2 O1 C5 C4 -41.5(2) . . . . ?
N3 C4 C5 O1 33.2(2) . . . . ?
C1' C4 C5 O1 -86.3(2) . . . . ?
C4 N3 C8 O8 -176.5(3) . . . . ?
C2 N3 C8 O8 -18.3(4) . . . . ?
C4 N3 C8 O9 3.5(3) . . . . ?
C2 N3 C8 O9 161.6(2) . . . . ?
O8 C8 O9 C10 5.5(4) . . . . ?
N3 C8 O9 C10 -174.4(2) . . . . ?
C8 O9 C10 C13 60.5(3) . . . . ?
C8 O9 C10 C11 -65.1(3) . . . . ?
C8 O9 C10 C12 177.2(2) . . . . ?
N3 C4 C1' O1' 55.3(2) . . . . ?
C5 C4 C1' O1' 166.98(18) . . . . ?
N3 C4 C1' C2' 175.89(19) . . . . ?
C5 C4 C1' C2' -72.4(2) . . . . ?
C2' C1' O1' C1B 73.7(2) . . . . ?
C4 C1' O1' C1B -165.5(2) . . . . ?
C1' O1' C1B C2B -164.56(18) . . . . ?
O1' C1B C2B C3B -170.5(2) . . . . ?
O1' C1B C2B C7B 9.5(3) . . . . ?
C7B C2B C3B C4B 0.8(4) . . . . ?
C1B C2B C3B C4B -179.2(2) . . . . ?
C7B C2B C3B I -178.35(18) . . . . ?
C1B C2B C3B I 1.6(3) . . . . ?
C2B C3B C4B C5B -0.9(4) . . . . ?
I C3B C4B C5B 178.2(3) . . . . ?
C3B C4B C5B C6B 0.2(5) . . . . ?
C4B C5B C6B C7B 0.6(5) . . . . ?
C5B C6B C7B C2B -0.7(5) . . . . ?
C3B C2B C7B C6B 0.0(4) . . . . ?
C1B C2B C7B C6B -180.0(2) . . . . ?
O1' C1' C2' C3' -123.8(2) . . . . ?
C4 C1' C2' C3' 117.6(2) . . . . ?
O1' C1' C2' C1A 59.9(2) . . . . ?
C4 C1' C2' C1A -58.7(3) . . . . ?
C1A C2' C3' C4' -0.7(4) . . . . ?
C1' C2' C3' C4' -176.7(2) . . . . ?
C3' C2' C1A C6A 103.0(3) . . . . ?
C1' C2' C1A C6A -80.8(3) . . . . ?
C3' C2' C1A C2A -78.0(3) . . . . ?
C1' C2' C1A C2A 98.3(3) . . . . ?
C6A C1A C2A O7A -178.19(19) . . . . ?
C2' C1A C2A O7A 2.7(3) . . . . ?
C6A C1A C2A C3A 2.4(3) . . . . ?
C2' C1A C2A C3A -176.6(2) . . . . ?
O7A C2A C3A C4A 178.9(2) . . . . ?
C1A C2A C3A C4A -1.8(4) . . . . ?
C2A C3A C4A C5A 0.2(4) . . . . ?
C3A C4A C5A C6A 0.8(4) . . . . ?
C4A C5A C6A C1A -0.1(4) . . . . ?
C2A C1A C6A C5A -1.5(3) . . . . ?
C2' C1A C6A C5A 177.6(2) . . . . ?
C3A C2A O7A C8A -7.0(3) . . . . ?
C1A C2A O7A C8A 173.7(2) . . . . ?
C2A O7A C8A C9A -164.9(2) . . . . ?
O7A C8A C9A C14A 14.8(3) . . . . ?
O7A C8A C9A C10A -168.5(2) . . . . ?
C14A C9A C10A C11A 0.6(4) . . . . ?
C8A C9A C10A C11A -176.3(2) . . . . ?
C9A C10A C11A C12A -0.9(4) . . . . ?
C10A C11A C12A C13A 0.5(5) . . . . ?
C11A C12A C13A C14A 0.3(5) . . . . ?
C10A C9A C14A C13A 0.2(4) . . . . ?
C8A C9A C14A C13A 176.8(2) . . . . ?
C12A C13A C14A C9A -0.6(4) . . . . ?

loop_
_cod_related_entry_id
_cod_related_entry_database
_cod_related_entry_code
1 ChemSpider 10164526
